data_4087199
loop_
_publ_author_name
'Hupf, Emanuel'
'Do, Truong Giang'
'Nordheider, Andreas'
'Wehrhahn, Maren'
'Sanz Camacho, Paula'
'Ashbrook, Sharon E.'
'Lork, Enno'
'Slawin, Alexandra M. Z.'
'Mebs, Stefan'
'Woollins, J. Derek'
'Beckmann, Jens'

_publ_section_title
;
 Selective Oxidation and Functionalization of
 6-Diphenylphosphinoacenaphthyl-5-tellurenyl Species 6-Ph2P-Ace-5-TeX (X =
 Mes, Cl, O3SCF3). Various Types of P--E&#x00B7;&#x00B7;&#x00B7;Te(II,IV)
 Bonding Situations (E = O, S, Se)
;
_journal_name_full Organometallics
_journal_paper_doi 10.1021/acs.organomet.7b00133
_journal_year 2017
_chemical_formula_sum 'C50 H36 F6 O10 P2 S2 Te2'
_chemical_formula_weight 1292.05
_chemical_name_systematic
; 
 ? 
;
_space_group_IT_number 2
_symmetry_cell_setting triclinic
_symmetry_space_group_name_Hall '-P 1'
_symmetry_space_group_name_H-M 'P -1'
_atom_sites_solution_hydrogens geom
_atom_sites_solution_primary direct
_atom_sites_solution_secondary difmap
_audit_creation_method SHELXL-97
_cell_angle_alpha 99.809(2)
_cell_angle_beta 110.930(2)
_cell_angle_gamma 106.550(2)
_cell_formula_units_Z 2
_cell_length_a 13.7011(4)
_cell_length_b 14.8695(4)
_cell_length_c 15.7854(5)
_cell_measurement_reflns_used 9258
_cell_measurement_temperature 100
_cell_measurement_theta_max 29.37
_cell_measurement_theta_min 2.49
_cell_volume 2743.09(16)
_computing_cell_refinement 'Bruker SAINT'
_computing_data_collection 'Bruker APEX2'
_computing_data_reduction 'Bruker SAINT'
_computing_molecular_graphics Diamond
_computing_publication_material WinGX
_computing_structure_refinement 'SHELXL-2013 (Sheldrick 2013)'
_computing_structure_solution 'SHELXS-97 (Sheldrick 2008)'
_diffrn_ambient_temperature 100
_diffrn_measured_fraction_theta_full 0.997
_diffrn_measured_fraction_theta_max 0.997
_diffrn_measurement_device_type 'Bruker Venture D8'
_diffrn_measurement_method '2\q/\w scans'
_diffrn_radiation_monochromator graphite
_diffrn_radiation_source 'fine-focus sealed tube'
_diffrn_radiation_type MoK\a
_diffrn_radiation_wavelength 0.71073
_diffrn_reflns_av_R_equivalents 0.0939
_diffrn_reflns_av_sigmaI/netI 0.0617
_diffrn_reflns_limit_h_max 19
_diffrn_reflns_limit_h_min -19
_diffrn_reflns_limit_k_max 20
_diffrn_reflns_limit_k_min -20
_diffrn_reflns_limit_l_max 22
_diffrn_reflns_limit_l_min -22
_diffrn_reflns_number 155981
_diffrn_reflns_theta_full 30.06
_diffrn_reflns_theta_max 30.06
_diffrn_reflns_theta_min 2.38
_exptl_absorpt_coefficient_mu 1.271
_exptl_absorpt_correction_T_max 0.7460
_exptl_absorpt_correction_T_min 0.6845
_exptl_absorpt_correction_type empirical
_exptl_absorpt_process_details 'SADABS (Bruker, 2000)'
_exptl_crystal_colour colourless
_exptl_crystal_density_diffrn 1.564
_exptl_crystal_density_method 'not measured'
_exptl_crystal_description block
_exptl_crystal_F_000 1272
_exptl_crystal_size_max 0.15
_exptl_crystal_size_mid 0.12
_exptl_crystal_size_min 0.08
_platon_squeeze_details ' '
_refine_diff_density_max 1.968
_refine_diff_density_min -1.271
_refine_diff_density_rms 0.156
_refine_ls_extinction_method none
_refine_ls_goodness_of_fit_ref 1.053
_refine_ls_hydrogen_treatment constr
_refine_ls_matrix_type full
_refine_ls_number_parameters 671
_refine_ls_number_reflns 16041
_refine_ls_number_restraints 0
_refine_ls_restrained_S_all 1.053
_refine_ls_R_factor_all 0.0932
_refine_ls_R_factor_gt 0.0587
_refine_ls_shift/su_max 0.001
_refine_ls_shift/su_mean 0.000
_refine_ls_structure_factor_coef Fsqd
_refine_ls_weighting_details 'calc w=1/[\s^2^(Fo^2^)+(0.0726P)^2^+7.9563P] where P=(Fo^2^+2Fc^2^)/3'
_refine_ls_weighting_scheme calc
_refine_ls_wR_factor_gt 0.1389
_refine_ls_wR_factor_ref 0.1520
_reflns_number_gt 11441
_reflns_number_total 16041
_reflns_threshold_expression >2sigma(I)
_cod_data_source_file om7b00133_si_002.cif
_cod_data_source_block 3O
_cod_depositor_comments
;
The following automatic conversions were performed:

'_symmetry_cell_setting' value 'Triclinic' changed to 'triclinic'
according to
/home/data/users/saulius/crontab/automatic-downloads/rss-feeds/ACS/lib/dictionaries/cif_core.dic
dictionary named 'cif_core.dic' version 2.4.2 from 2011-04-26.

Automatic conversion script
Id: cif_fix_values 4973 2017-02-22 13:04:09Z antanas 
;
_cod_original_cell_volume 2743.08(14)
_cod_original_sg_symbol_H-M P-1
_cod_database_code 4087199

loop_
_symmetry_equiv_pos_as_xyz
'x, y, z'
'-x, -y, -z'

loop_
_atom_site_label
_atom_site_type_symbol
_atom_site_fract_x
_atom_site_fract_y
_atom_site_fract_z
_atom_site_U_iso_or_equiv
_atom_site_adp_type
_atom_site_occupancy
_atom_site_symmetry_multiplicity
_atom_site_calc_flag
_atom_site_refinement_flags
_atom_site_disorder_assembly
_atom_site_disorder_group
O4 O 0.6255(2) 0.5917(2) 0.0769(2) 0.0180(6) Uani 1 1 d . . .
O3 O 0.5574(2) 0.6072(2) 0.2044(2) 0.0216(6) Uani 1 1 d . . .
O2 O 0.4832(2) 0.6242(2) -0.0680(2) 0.0200(6) Uani 1 1 d . . .
O1 O 0.7207(3) 0.6046(2) 0.3592(2) 0.0225(6) Uani 1 1 d . . .
C23 C 0.3377(5) 0.5818(6) 0.3691(4) 0.0520(18) Uani 1 1 d . . .
H23 H 0.2616 0.5584 0.3560 0.062 Uiso 1 1 calc R . .
C42 C 0.5759(5) 0.9047(5) 0.2468(4) 0.0415(14) Uani 1 1 d . . .
H42 H 0.5722 0.9248 0.3043 0.050 Uiso 1 1 calc R . .
C64 C 0.4501(5) 0.6907(5) -0.3748(4) 0.0438(14) Uani 1 1 d . . .
H64 H 0.4813 0.7057 -0.4165 0.053 Uiso 1 1 calc R . .
C22 C 0.3923(5) 0.6788(6) 0.3751(4) 0.0468(16) Uani 1 1 d . . .
H22 H 0.3524 0.7202 0.3660 0.056 Uiso 1 1 calc R . .
C24 C 0.3955(5) 0.5222(5) 0.3826(4) 0.0480(16) Uani 1 1 d . . .
H24 H 0.3588 0.4574 0.3784 0.058 Uiso 1 1 calc R . .
C3 C 0.6387(6) 1.0812(5) 0.2304(5) 0.059(2) Uani 1 1 d . . .
H3A H 0.7005 1.1133 0.2935 0.070 Uiso 1 1 calc R . .
H3B H 0.5747 1.0976 0.2294 0.070 Uiso 1 1 calc R . .
C4 C 0.6738(6) 1.1123(5) 0.1551(5) 0.0572(19) Uani 1 1 d . . .
H4A H 0.6313 1.1495 0.1253 0.069 Uiso 1 1 calc R . .
H4B H 0.7535 1.1530 0.1835 0.069 Uiso 1 1 calc R . .
Te1 Te 0.69358(2) 0.58769(2) 0.215583(19) 0.01831(8) Uani 1 1 d . . .
Te2 Te 0.49217(2) 0.61613(2) 0.068023(19) 0.02171(8) Uani 1 1 d . . .
P1 P 0.70726(9) 0.68460(8) 0.42404(8) 0.0204(2) Uani 1 1 d . . .
P2 P 0.55589(9) 0.70293(8) -0.09584(8) 0.0195(2) Uani 1 1 d . . .
C31 C 0.8773(4) 0.6557(4) 0.5616(4) 0.0321(11) Uiso 1 1 d . . .
H31 H 0.8910 0.6276 0.5118 0.039 Uiso 1 1 calc R . .
C14 C 0.8599(4) 0.9071(3) 0.3395(3) 0.0233(9) Uani 1 1 d . . .
C50 C 0.6827(3) 0.6854(3) -0.0876(3) 0.0205(8) Uani 1 1 d . . .
C19 C 0.8023(3) 0.8095(3) 0.3347(3) 0.0189(8) Uani 1 1 d . . .
C60 C 0.4706(4) 0.6867(3) -0.2176(3) 0.0230(9) Uani 1 1 d . . .
C20 C 0.5641(4) 0.6512(4) 0.4069(3) 0.0267(10) Uani 1 1 d . . .
C40 C 0.5541(4) 0.7714(4) 0.1179(3) 0.0246(9) Uani 1 1 d . . .
C18 C 0.7601(4) 0.8005(3) 0.4055(3) 0.0208(8) Uani 1 1 d . . .
C30 C 0.7902(4) 0.6907(3) 0.5435(3) 0.0235(9) Uani 1 1 d . . .
C55 C 0.6740(4) 0.5947(4) -0.1368(3) 0.0268(10) Uani 1 1 d . . .
H55 H 0.6034 0.5459 -0.1761 0.032 Uiso 1 1 calc R . .
C17 C 0.7744(4) 0.8838(4) 0.4700(3) 0.0274(10) Uani 1 1 d . . .
H17 H 0.7475 0.8761 0.5158 0.033 Uiso 1 1 calc R . .
C2 C 0.9384(5) 1.0822(3) 0.3907(4) 0.0334(11) Uani 1 1 d . . .
H2A H 1.0073 1.1213 0.4477 0.040 Uiso 1 1 calc R . .
H2B H 0.8943 1.1226 0.3741 0.040 Uiso 1 1 calc R . .
C10 C 0.7964(3) 0.7372(3) 0.2590(3) 0.0207(8) Uani 1 1 d . . .
C16 C 0.8273(4) 0.9793(4) 0.4701(4) 0.0300(10) Uani 1 1 d . . .
H16 H 0.8320 1.0335 0.5131 0.036 Uiso 1 1 calc R . .
C53 C 0.8750(4) 0.6490(4) -0.0699(4) 0.0314(11) Uani 1 1 d . . .
H53 H 0.9398 0.6365 -0.0629 0.038 Uiso 1 1 calc R . .
C12 C 0.9116(4) 0.8602(4) 0.2147(3) 0.0284(10) Uani 1 1 d . . .
H12 H 0.9510 0.8752 0.1785 0.034 Uiso 1 1 calc R . .
C62 C 0.2860(4) 0.6354(4) -0.3453(3) 0.0305(10) Uani 1 1 d . . .
H62 H 0.2081 0.6116 -0.3673 0.037 Uiso 1 1 calc R . .
C49 C 0.5847(4) 0.8389(3) 0.0685(3) 0.0246(9) Uani 1 1 d . . .
C51 C 0.7887(4) 0.7590(4) -0.0300(3) 0.0282(10) Uani 1 1 d . . .
H51 H 0.7951 0.8202 0.0027 0.034 Uiso 1 1 calc R . .
C35 C 0.7701(4) 0.7331(4) 0.6185(3) 0.0291(10) Uani 1 1 d . . .
H35 H 0.7114 0.7558 0.6066 0.035 Uiso 1 1 calc R . .
C61 C 0.3547(4) 0.6528(3) -0.2506(3) 0.0243(9) Uani 1 1 d . . .
H61 H 0.3225 0.6415 -0.2087 0.029 Uiso 1 1 calc R . .
C25 C 0.5098(4) 0.5558(4) 0.4027(4) 0.0358(12) Uani 1 1 d . . .
H25 H 0.5492 0.5140 0.4132 0.043 Uiso 1 1 calc R . .
C33 C 0.9239(5) 0.7065(4) 0.7282(4) 0.0382(13) Uani 1 1 d . . .
H33 H 0.9694 0.7123 0.7905 0.046 Uiso 1 1 calc R . .
C52 C 0.8834(4) 0.7403(4) -0.0222(4) 0.0347(12) Uani 1 1 d . . .
H52 H 0.9542 0.7895 0.0155 0.042 Uiso 1 1 calc R . .
C15 C 0.8721(4) 0.9921(3) 0.4064(3) 0.0272(10) Uani 1 1 d . . .
C11 C 0.8488(4) 0.7618(3) 0.2026(3) 0.0238(9) Uani 1 1 d . . .
H11 H 0.8429 0.7119 0.1544 0.029 Uiso 1 1 calc R . .
C54 C 0.7707(4) 0.5771(4) -0.1274(4) 0.0323(11) Uani 1 1 d . . .
H54 H 0.7649 0.5162 -0.1603 0.039 Uiso 1 1 calc R . .
C48 C 0.5902(4) 0.8220(3) -0.0217(3) 0.0261(9) Uani 1 1 d . . .
C21 C 0.5054(4) 0.7141(5) 0.3944(4) 0.0350(12) Uani 1 1 d . . .
H21 H 0.5418 0.7792 0.3990 0.042 Uiso 1 1 calc R . .
C45 C 0.6486(5) 1.0177(4) 0.0823(5) 0.0431(14) Uani 1 1 d . . .
C44 C 0.6144(4) 0.9392(4) 0.1169(4) 0.0338(12) Uani 1 1 d . . .
C65 C 0.5194(5) 0.7053(4) -0.2808(4) 0.0339(11) Uani 1 1 d . . .
H65 H 0.5972 0.7272 -0.2597 0.041 Uiso 1 1 calc R . .
C41 C 0.5489(4) 0.8053(4) 0.2031(4) 0.0339(12) Uani 1 1 d . . .
H41 H 0.5263 0.7596 0.2326 0.041 Uiso 1 1 calc R . .
C63 C 0.3337(5) 0.6535(5) -0.4066(4) 0.0421(14) Uani 1 1 d . . .
H63 H 0.2875 0.6407 -0.4705 0.051 Uiso 1 1 calc R . .
C13 C 0.9127(4) 0.9322(3) 0.2808(3) 0.0257(9) Uani 1 1 d . . .
C32 C 0.9434(5) 0.6630(4) 0.6546(4) 0.0401(13) Uani 1 1 d . . .
H32 H 1.0008 0.6386 0.6673 0.048 Uiso 1 1 calc R . .
C34 C 0.8384(4) 0.7411(4) 0.7109(3) 0.0334(12) Uani 1 1 d . . .
H34 H 0.8261 0.7700 0.7612 0.040 Uiso 1 1 calc R . .
C43 C 0.6076(5) 0.9709(5) 0.2033(4) 0.0441(15) Uani 1 1 d . . .
C1 C 0.9652(5) 1.0434(4) 0.3079(4) 0.0376(12) Uani 1 1 d . . .
H1A H 0.9327 1.0664 0.2545 0.045 Uiso 1 1 calc R . .
H1B H 1.0460 1.0654 0.3281 0.045 Uiso 1 1 calc R . .
C46 C 0.6538(5) 0.9990(4) -0.0029(5) 0.0434(14) Uani 1 1 d . . .
H46 H 0.6766 1.0501 -0.0268 0.052 Uiso 1 1 calc R . .
C47 C 0.6236(5) 0.9001(4) -0.0547(4) 0.0355(12) Uani 1 1 d . . .
H47 H 0.6265 0.8873 -0.1133 0.043 Uiso 1 1 calc R . .
S2 S -0.0191(2) 0.4083(2) 0.6361(2) 0.0391(6) Uani 0.60 1 d P A 1
S2' S -0.0260(4) 0.3767(3) 0.6691(4) 0.0439(10) Uani 0.40 1 d P A -1
O8 O 0.0897(4) 0.4198(4) 0.6830(5) 0.083(2) Uani 1 1 d . . .
C6 C -0.0915(5) 0.2702(5) 0.5807(5) 0.0512(16) Uani 1 1 d . . .
O9 O -0.0897(5) 0.4339(4) 0.6616(7) 0.117(3) Uani 1 1 d . . .
O10 O -0.0307(13) 0.4411(9) 0.5555(8) 0.124(5) Uani 0.60 1 d P A 1
F5 F -0.0319(5) 0.2209(5) 0.5727(4) 0.137(3) Uani 1 1 d . A .
F4 F -0.1978(5) 0.2312(5) 0.5471(6) 0.167(4) Uani 1 1 d . A .
F6' F -0.1114(9) 0.2749(6) 0.4885(5) 0.050(2) Uani 0.40 1 d P A -1
F6 F -0.0946(8) 0.2372(6) 0.6566(9) 0.102(3) Uani 0.60 1 d P A 1
O10' O -0.0285(10) 0.3425(9) 0.7501(8) 0.059(3) Uani 0.40 1 d P A -1
S1 S 0.7178(3) 0.99101(17) 0.7282(2) 0.0965(9) Uani 1 1 d . . .
F2 F 0.5927(7) 1.0681(6) 0.6225(5) 0.136(3) Uani 1 1 d . . .
O5 O 0.7144(8) 0.9023(6) 0.7372(12) 0.233(8) Uani 1 1 d . . .
C5 C 0.5997(15) 0.9776(13) 0.6250(11) 0.139(6) Uani 1 1 d . . .
F1 F 0.5067(9) 0.9363(7) 0.6323(14) 0.276(9) Uani 1 1 d . . .
O6 O 0.699(2) 1.0352(13) 0.7953(7) 0.342(15) Uani 1 1 d . . .
F3 F 0.5996(11) 0.9345(14) 0.5542(10) 0.382(14) Uani 1 1 d . . .
O7 O 0.8040(9) 1.0397(13) 0.7088(13) 0.287(11) Uani 1 1 d . . .

loop_
_atom_site_aniso_label
_atom_site_aniso_U_11
_atom_site_aniso_U_22
_atom_site_aniso_U_33
_atom_site_aniso_U_23
_atom_site_aniso_U_13
_atom_site_aniso_U_12
O4 0.0155(13) 0.0188(14) 0.0184(14) 0.0039(11) 0.0075(11) 0.0054(11)
O3 0.0184(14) 0.0293(16) 0.0156(14) 0.0051(12) 0.0082(12) 0.0067(13)
O2 0.0183(14) 0.0222(15) 0.0173(14) 0.0044(12) 0.0074(12) 0.0060(12)
O1 0.0268(16) 0.0220(15) 0.0159(14) 0.0055(12) 0.0088(12) 0.0057(13)
C23 0.021(3) 0.096(5) 0.024(3) 0.008(3) 0.012(2) 0.004(3)
C42 0.049(3) 0.054(4) 0.026(3) -0.001(2) 0.012(2) 0.038(3)
C64 0.042(3) 0.073(4) 0.027(3) 0.027(3) 0.017(2) 0.025(3)
C22 0.030(3) 0.090(5) 0.025(3) 0.013(3) 0.016(2) 0.024(3)
C24 0.032(3) 0.056(4) 0.034(3) 0.006(3) 0.015(2) -0.011(3)
C3 0.057(4) 0.045(4) 0.051(4) -0.012(3) 0.002(3) 0.031(3)
C4 0.049(4) 0.031(3) 0.071(5) -0.005(3) 0.008(3) 0.021(3)
Te1 0.01728(14) 0.01807(14) 0.01763(14) 0.00395(10) 0.00752(11) 0.00476(10)
Te2 0.01431(13) 0.02930(16) 0.01797(14) 0.00320(11) 0.00734(11) 0.00506(11)
P1 0.0189(5) 0.0224(5) 0.0174(5) 0.0049(4) 0.0087(4) 0.0034(4)
P2 0.0177(5) 0.0197(5) 0.0185(5) 0.0048(4) 0.0067(4) 0.0054(4)
C14 0.020(2) 0.022(2) 0.023(2) 0.0056(17) 0.0055(17) 0.0049(17)
C50 0.0159(19) 0.026(2) 0.019(2) 0.0076(17) 0.0074(16) 0.0071(17)
C19 0.0116(17) 0.021(2) 0.020(2) 0.0060(16) 0.0054(15) 0.0034(15)
C60 0.021(2) 0.024(2) 0.021(2) 0.0075(17) 0.0059(17) 0.0091(17)
C20 0.018(2) 0.035(3) 0.018(2) 0.0052(18) 0.0058(17) 0.0014(18)
C40 0.018(2) 0.033(2) 0.021(2) 0.0041(18) 0.0044(17) 0.0149(19)
C18 0.019(2) 0.022(2) 0.018(2) 0.0039(16) 0.0064(16) 0.0064(17)
C30 0.019(2) 0.024(2) 0.020(2) 0.0061(17) 0.0075(17) -0.0015(17)
C55 0.023(2) 0.028(2) 0.026(2) 0.0051(19) 0.0111(19) 0.0065(19)
C17 0.030(2) 0.027(2) 0.026(2) 0.0069(19) 0.015(2) 0.010(2)
C2 0.035(3) 0.018(2) 0.037(3) 0.005(2) 0.010(2) 0.004(2)
C10 0.0167(19) 0.019(2) 0.018(2) 0.0044(16) 0.0038(16) 0.0006(16)
C16 0.034(3) 0.024(2) 0.028(2) -0.0008(19) 0.012(2) 0.011(2)
C53 0.023(2) 0.052(3) 0.030(3) 0.018(2) 0.016(2) 0.019(2)
C12 0.022(2) 0.032(3) 0.027(2) 0.008(2) 0.0125(19) 0.0014(19)
C62 0.026(2) 0.038(3) 0.028(2) 0.011(2) 0.006(2) 0.018(2)
C49 0.020(2) 0.023(2) 0.025(2) 0.0004(18) 0.0048(18) 0.0099(18)
C51 0.025(2) 0.027(2) 0.027(2) 0.0061(19) 0.0107(19) 0.0045(19)
C35 0.025(2) 0.032(3) 0.023(2) 0.0070(19) 0.0103(19) 0.0007(19)
C61 0.028(2) 0.026(2) 0.026(2) 0.0113(18) 0.0140(19) 0.0137(19)
C25 0.029(3) 0.041(3) 0.028(3) 0.007(2) 0.012(2) 0.001(2)
C33 0.034(3) 0.041(3) 0.022(2) 0.012(2) 0.002(2) 0.001(2)
C52 0.020(2) 0.046(3) 0.033(3) 0.012(2) 0.010(2) 0.006(2)
C15 0.027(2) 0.018(2) 0.028(2) 0.0057(18) 0.0048(19) 0.0057(18)
C11 0.022(2) 0.026(2) 0.019(2) 0.0048(17) 0.0090(17) 0.0047(18)
C54 0.032(3) 0.037(3) 0.036(3) 0.012(2) 0.019(2) 0.018(2)
C48 0.024(2) 0.022(2) 0.028(2) 0.0021(18) 0.0086(19) 0.0084(18)
C21 0.027(2) 0.059(4) 0.025(2) 0.014(2) 0.016(2) 0.017(2)
C45 0.034(3) 0.027(3) 0.057(4) 0.002(2) 0.008(3) 0.015(2)
C44 0.024(2) 0.029(3) 0.040(3) 0.001(2) 0.005(2) 0.016(2)
C65 0.032(3) 0.045(3) 0.029(3) 0.019(2) 0.014(2) 0.015(2)
C41 0.034(3) 0.045(3) 0.025(2) 0.004(2) 0.010(2) 0.027(2)
C63 0.044(3) 0.070(4) 0.023(2) 0.020(3) 0.012(2) 0.035(3)
C13 0.021(2) 0.024(2) 0.024(2) 0.0084(18) 0.0067(18) 0.0011(18)
C32 0.036(3) 0.046(3) 0.032(3) 0.015(2) 0.009(2) 0.014(3)
C34 0.032(3) 0.036(3) 0.018(2) 0.0037(19) 0.011(2) -0.005(2)
C43 0.039(3) 0.045(3) 0.035(3) -0.010(3) 0.003(2) 0.028(3)
C1 0.039(3) 0.026(3) 0.041(3) 0.012(2) 0.018(2) 0.000(2)
C46 0.046(3) 0.023(3) 0.060(4) 0.015(3) 0.020(3) 0.015(2)
C47 0.037(3) 0.023(2) 0.043(3) 0.009(2) 0.016(2) 0.009(2)
S2 0.0295(12) 0.0404(16) 0.0431(16) 0.0086(12) 0.0108(11) 0.0159(11)
S2' 0.0323(19) 0.036(2) 0.057(3) 0.0038(19) 0.015(2) 0.0160(17)
O8 0.028(2) 0.058(3) 0.124(5) 0.007(3) 0.000(3) 0.019(2)
C6 0.033(3) 0.046(4) 0.065(4) 0.016(3) 0.007(3) 0.020(3)
O9 0.065(4) 0.047(3) 0.245(9) 0.015(4) 0.076(5) 0.032(3)
O10 0.177(14) 0.088(8) 0.074(7) 0.033(6) 0.047(8) 0.010(8)
F5 0.090(4) 0.135(5) 0.107(4) -0.067(4) -0.022(3) 0.075(4)
F4 0.060(4) 0.103(5) 0.200(8) -0.064(5) -0.037(4) 0.026(3)
F6' 0.070(6) 0.043(5) 0.021(4) -0.002(3) 0.000(4) 0.028(5)
F6 0.103(7) 0.060(5) 0.169(10) 0.047(6) 0.081(7) 0.031(5)
O10' 0.049(7) 0.060(7) 0.045(6) -0.003(6) 0.005(5) 0.020(6)
S1 0.136(2) 0.0469(12) 0.135(2) 0.0413(14) 0.084(2) 0.0318(14)
F2 0.166(7) 0.134(6) 0.112(5) 0.064(5) 0.062(5) 0.044(5)
O5 0.108(7) 0.050(4) 0.51(2) 0.051(8) 0.111(11) 0.042(5)
C5 0.174(15) 0.167(14) 0.155(13) 0.037(11) 0.132(13) 0.103(12)
F1 0.166(9) 0.132(8) 0.63(3) 0.152(12) 0.227(15) 0.094(7)
O6 0.73(4) 0.37(2) 0.084(7) 0.101(10) 0.121(13) 0.47(3)
F3 0.220(12) 0.53(3) 0.268(14) -0.191(16) 0.056(11) 0.212(16)
O7 0.085(7) 0.36(2) 0.39(2) 0.269(19) 0.071(10) -0.003(9)

loop_
_atom_type_symbol
_atom_type_description
_atom_type_scat_dispersion_real
_atom_type_scat_dispersion_imag
_atom_type_scat_source
C C 0.0033 0.0016 'International Tables Vol C Tables 4.2.6.8 and 6.1.1.4'
H H 0.0000 0.0000 'International Tables Vol C Tables 4.2.6.8 and 6.1.1.4'
O O 0.0106 0.0060 'International Tables Vol C Tables 4.2.6.8 and 6.1.1.4'
F F 0.0171 0.0103 'International Tables Vol C Tables 4.2.6.8 and 6.1.1.4'
P P 0.1023 0.0942 'International Tables Vol C Tables 4.2.6.8 and 6.1.1.4'
S S 0.1246 0.1234 'International Tables Vol C Tables 4.2.6.8 and 6.1.1.4'
Te Te -0.5308 1.6751 'International Tables Vol C Tables 4.2.6.8 and 6.1.1.4'

loop_
_geom_angle_atom_site_label_1
_geom_angle_atom_site_label_2
_geom_angle_atom_site_label_3
_geom_angle
Te2 O4 Te1 101.91(13)
Te1 O3 Te2 102.40(13)
P2 O2 Te2 130.84(17)
P1 O1 Te1 126.92(18)
C24 C23 C22 119.6(5)
C43 C42 C41 118.3(5)
C65 C64 C63 119.9(5)
C21 C22 C23 120.6(6)
C23 C24 C25 121.2(6)
C43 C3 C4 104.6(5)
C45 C4 C3 106.1(6)
O3 Te1 O4 77.71(12)
O3 Te1 C10 96.56(16)
O4 Te1 C10 89.51(14)
O3 Te1 O1 82.78(12)
O4 Te1 O1 159.84(12)
C10 Te1 O1 87.67(14)
O3 Te1 Te2 40.41(9)
O4 Te1 Te2 37.33(8)
C10 Te1 Te2 92.52(12)
O1 Te1 Te2 122.87(9)
O4 Te2 O3 77.91(12)
O4 Te2 C40 102.12(15)
O3 Te2 C40 91.87(15)
O4 Te2 O2 81.19(12)
O3 Te2 O2 158.86(12)
C40 Te2 O2 89.38(15)
O4 Te2 Te1 40.76(9)
O3 Te2 Te1 37.19(8)
C40 Te2 Te1 97.50(12)
O2 Te2 Te1 121.78(8)
O1 P1 C20 110.9(2)
O1 P1 C18 110.02(19)
C20 P1 C18 112.3(2)
O1 P1 C30 106.1(2)
C20 P1 C30 107.8(2)
C18 P1 C30 109.5(2)
O2 P2 C48 109.7(2)
O2 P2 C60 105.18(19)
C48 P2 C60 111.6(2)
O2 P2 C50 112.18(19)
C48 P2 C50 109.6(2)
C60 P2 C50 108.5(2)
C32 C31 C30 119.4(5)
C13 C14 C19 124.5(4)
C13 C14 C15 112.1(4)
C19 C14 C15 123.4(4)
C55 C50 C51 120.0(4)
C55 C50 P2 118.5(3)
C51 C50 P2 121.5(4)
C14 C19 C10 113.1(4)
C14 C19 C18 115.3(4)
C10 C19 C18 131.6(4)
C61 C60 C65 119.6(4)
C61 C60 P2 119.3(4)
C65 C60 P2 121.1(4)
C25 C20 C21 119.7(5)
C25 C20 P1 116.4(4)
C21 C20 P1 123.9(4)
C41 C40 C49 120.1(5)
C41 C40 Te2 112.1(4)
C49 C40 Te2 127.3(3)
C17 C18 C19 120.0(4)
C17 C18 P1 117.7(3)
C19 C18 P1 121.7(3)
C31 C30 C35 120.1(4)
C31 C30 P1 119.5(4)
C35 C30 P1 120.3(4)
C54 C55 C50 119.8(4)
C18 C17 C16 123.3(4)
C15 C2 C1 105.6(4)
C11 C10 C19 122.1(4)
C11 C10 Te1 114.3(3)
C19 C10 Te1 123.2(3)
C15 C16 C17 119.1(4)
C54 C53 C52 119.6(5)
C13 C12 C11 118.0(4)
C63 C62 C61 119.5(5)
C44 C49 C40 114.6(4)
C44 C49 C48 114.8(5)
C40 C49 C48 130.7(4)
C52 C51 C50 119.3(5)
C34 C35 C30 119.4(5)
C60 C61 C62 120.7(4)
C20 C25 C24 119.6(6)
C34 C33 C32 120.9(5)
C51 C52 C53 120.9(5)
C16 C15 C14 118.8(4)
C16 C15 C2 132.8(5)
C14 C15 C2 108.3(4)
C10 C11 C12 122.3(4)
C53 C54 C55 120.4(5)
C47 C48 C49 120.2(4)
C47 C48 P2 116.7(4)
C49 C48 P2 123.1(4)
C22 C21 C20 119.2(6)
C46 C45 C44 119.5(5)
C46 C45 C4 132.8(6)
C44 C45 C4 107.8(6)
C45 C44 C43 112.1(5)
C45 C44 C49 124.1(5)
C43 C44 C49 123.7(5)
C64 C65 C60 119.2(5)
C40 C41 C42 123.3(6)
C62 C63 C64 121.0(5)
C12 C13 C14 119.7(4)
C12 C13 C1 131.5(5)
C14 C13 C1 108.8(4)
C33 C32 C31 119.9(5)
C33 C34 C35 120.2(5)
C42 C43 C44 120.0(5)
C42 C43 C3 131.0(6)
C44 C43 C3 109.0(6)
C13 C1 C2 105.2(4)
C45 C46 C47 118.7(5)
C48 C47 C46 122.7(6)
S2' S2 O9 78.7(6)
S2' S2 O8 81.2(5)
O9 S2 O8 133.9(5)
S2' S2 O10 163.5(8)
O9 S2 O10 102.3(8)
O8 S2 O10 108.3(8)
S2' S2 C6 62.1(5)
O9 S2 C6 104.1(4)
O8 S2 C6 102.3(3)
O10 S2 C6 102.0(6)
S2 S2' O9 67.9(6)
S2 S2' O8 67.1(5)
O9 S2' O8 119.3(5)
S2 S2' O10' 164.7(8)
O9 S2' O10' 103.6(7)
O8 S2' O10' 109.4(6)
S2 S2' C6 93.9(6)
O9 S2' C6 112.5(5)
O8 S2' C6 109.0(4)
O10' S2' C6 101.3(6)
S2 S2' F6 137.6(7)
O9 S2' F6 119.5(5)
O8 S2' F6 121.1(4)
O10' S2' F6 57.5(6)
C6 S2' F6 43.8(4)
S2 S2' O10 10.7(5)
O9 S2' O10 69.2(6)
O8 S2' O10 73.7(6)
O10' S2' O10 172.5(7)
C6 S2' O10 83.7(5)
F6 S2' O10 127.2(5)
S2 O8 S2' 31.7(2)
F5 C6 F4 122.3(7)
F5 C6 F6 87.8(7)
F4 C6 F6 83.7(8)
F5 C6 F6' 87.8(7)
F4 C6 F6' 84.7(7)
F6 C6 F6' 162.9(8)
F5 C6 S2' 116.5(5)
F4 C6 S2' 117.6(6)
F6 C6 S2' 79.2(6)
F6' C6 S2' 117.5(6)
F5 C6 S2 118.3(5)
F4 C6 S2 119.2(5)
F6 C6 S2 103.2(6)
F6' C6 S2 93.5(5)
S2' C6 S2 24.0(2)
S2 O9 S2' 33.4(2)
S2 O10 S2' 5.8(3)
C6 F4 F6 50.9(5)
C6 F6 O10' 103.4(7)
C6 F6 F4 45.4(5)
O10' F6 F4 120.5(7)
C6 F6 S2' 57.0(4)
O10' F6 S2' 46.4(5)
F4 F6 S2' 85.0(5)
S2' O10' F6 76.1(6)
O6 S1 O5 108.1(10)
O6 S1 O7 120.4(14)
O5 S1 O7 114.3(10)
O6 S1 C5 101.7(8)
O5 S1 C5 109.9(8)
O7 S1 C5 100.9(8)
F3 C5 F1 112.0(19)
F3 C5 F2 112.2(18)
F1 C5 F2 99.0(10)
F3 C5 S1 112.1(12)
F1 C5 S1 110.4(13)
F2 C5 S1 110.6(12)

loop_
_geom_bond_atom_site_label_1
_geom_bond_atom_site_label_2
_geom_bond_distance
O4 Te2 1.923(3)
O4 Te1 2.070(3)
O3 Te1 1.920(3)
O3 Te2 2.060(3)
O2 P2 1.543(3)
O2 Te2 2.132(3)
O1 P1 1.531(3)
O1 Te1 2.119(3)
C23 C24 1.342(10)
C23 C22 1.392(10)
C42 C43 1.351(9)
C42 C41 1.399(8)
C64 C65 1.384(7)
C64 C63 1.390(8)
C22 C21 1.384(7)
C24 C25 1.395(8)
C3 C43 1.513(9)
C3 C4 1.525(11)
C4 C45 1.520(8)
Te1 C10 2.099(4)
Te1 Te2 3.1028(4)
Te2 C40 2.111(5)
P1 C20 1.785(5)
P1 C18 1.787(5)
P1 C30 1.791(5)
P2 C48 1.775(5)
P2 C60 1.787(4)
P2 C50 1.793(4)
C31 C32 1.388(7)
C31 C30 1.392(7)
C14 C13 1.401(6)
C14 C19 1.415(6)
C14 C15 1.427(7)
C50 C55 1.385(6)
C50 C51 1.395(6)
C19 C10 1.426(6)
C19 C18 1.439(6)
C60 C61 1.383(6)
C60 C65 1.409(7)
C20 C25 1.380(7)
C20 C21 1.392(8)
C40 C41 1.388(7)
C40 C49 1.432(7)
C18 C17 1.379(6)
C30 C35 1.398(7)
C55 C54 1.384(7)
C17 C16 1.398(7)
C2 C15 1.505(7)
C2 C1 1.543(8)
C10 C11 1.365(6)
C16 C15 1.365(7)
C53 C54 1.371(7)
C53 C52 1.388(8)
C12 C13 1.354(7)
C12 C11 1.409(7)
C62 C63 1.369(8)
C62 C61 1.383(6)
C49 C44 1.419(7)
C49 C48 1.437(7)
C51 C52 1.370(7)
C35 C34 1.384(7)
C33 C34 1.369(8)
C33 C32 1.380(8)
C48 C47 1.380(7)
C45 C46 1.357(9)
C45 C44 1.403(8)
C44 C43 1.411(8)
C13 C1 1.516(7)
C46 C47 1.415(7)
S2 S2' 0.770(5)
S2 O9 1.296(6)
S2 O8 1.350(5)
S2 O10 1.411(11)
S2 C6 1.890(7)
S2' O9 1.372(7)
S2' O8 1.449(7)
S2' O10' 1.463(14)
S2' C6 1.675(8)
S2' F6 1.961(10)
S2' O10 2.161(12)
C6 F5 1.265(8)
C6 F4 1.265(9)
C6 F6 1.380(12)
C6 F6' 1.399(11)
F4 F6 1.767(14)
F6 O10' 1.704(15)
S1 O6 1.296(12)
S1 O5 1.340(9)
S1 O7 1.363(11)
S1 C5 1.770(18)
F2 C5 1.382(16)
C5 F3 1.190(15)
C5 F1 1.302(16)

loop_
_platon_squeeze_void_nr
_platon_squeeze_void_average_x
_platon_squeeze_void_average_y
_platon_squeeze_void_average_z
_platon_squeeze_void_volume
_platon_squeeze_void_count_electrons
_platon_squeeze_void_content
1 0.000 0.009 0.000 453 190 ' '
